data_4312599
loop_
_publ_author_name
'Susan E. Latturner'
'Daniel Bilc'
'S. D. Mahanti'
'Mercouri G. Kanatzidis'

_publ_contact_author
; 
     Prof. M. G. Kanatzidis
     Department of Chemistry
     Michigan State University
     East Lansing, MI  48824    
;
_publ_contact_author_email kanatzid@cem.msu.edu
_publ_contact_author_phone '(517) 355-9715'
_publ_section_title
;
 RE2MAl6Si4 (RE = Gd, Tb, Dy; M = Au, Pt): Layered Quaternary
 Intermetallics Featuring CaAl2Si2-Type and YNiAl4Ge2-Type Slabs Grown
 from Aluminum Flux
;
_journal_name_full 'Inorganic Chemistry'
_journal_page_first 7959
_journal_page_last 7966
_journal_paper_doi 10.1021/ic0346432
_journal_volume 42
_journal_year 2003
_chemical_formula_sum 'Al6 Dy2 Pt Si4'
_chemical_formula_weight 794.34
_chemical_name_systematic
; 
 ? 
;
_space_group_IT_number 166
_symmetry_cell_setting rhombohedral
_symmetry_space_group_name_Hall '-R 3 2"'
_symmetry_space_group_name_H-M 'R -3 m :H'
_atom_sites_solution_hydrogens geom
_atom_sites_solution_primary direct
_atom_sites_solution_secondary difmap
_audit_creation_method SHELXL-97
_cell_angle_alpha 90.00
_cell_angle_beta 90.00
_cell_angle_gamma 120.00
_cell_formula_units_Z 3
_cell_length_a 4.1501(12)
_cell_length_b 4.1501(12)
_cell_length_c 50.64(2)
_cell_measurement_temperature 293(2)
_cell_volume 755.3(4)
_computing_structure_refinement 'SHELXL-97 (Sheldrick, 1997)'
_computing_structure_solution 'SHELXS-97 (Sheldrick, 1990)'
_diffrn_ambient_temperature 293(2)
_diffrn_measured_fraction_theta_full 0.983
_diffrn_measured_fraction_theta_max 0.983
_diffrn_radiation_monochromator graphite
_diffrn_radiation_source 'fine-focus sealed tube'
_diffrn_radiation_type MoK\a
_diffrn_radiation_wavelength 0.71073
_diffrn_reflns_av_R_equivalents 0.0417
_diffrn_reflns_av_sigmaI/netI 0.0180
_diffrn_reflns_limit_h_max 5
_diffrn_reflns_limit_h_min -5
_diffrn_reflns_limit_k_max 5
_diffrn_reflns_limit_k_min -5
_diffrn_reflns_limit_l_max 64
_diffrn_reflns_limit_l_min -60
_diffrn_reflns_number 2547
_diffrn_reflns_theta_full 28.17
_diffrn_reflns_theta_max 28.17
_diffrn_reflns_theta_min 1.21
_exptl_absorpt_coefficient_mu 9.765
_exptl_crystal_density_diffrn 5.239
_exptl_crystal_density_method 'not measured'
_exptl_crystal_F_000 318
_refine_diff_density_max 1.375
_refine_diff_density_min -1.429
_refine_diff_density_rms 0.288
_refine_ls_extinction_coef 0.00160(14)
_refine_ls_extinction_expression Fc^*^=kFc[1+0.001xFc^2^\l^3^/sin(2\q)]^-1/4^
_refine_ls_extinction_method SHELXL
_refine_ls_goodness_of_fit_ref 1.243
_refine_ls_hydrogen_treatment mixed
_refine_ls_matrix_type full
_refine_ls_number_parameters 22
_refine_ls_number_reflns 297
_refine_ls_number_restraints 0
_refine_ls_restrained_S_all 1.243
_refine_ls_R_factor_all 0.0232
_refine_ls_R_factor_gt 0.0212
_refine_ls_shift/su_max 0.000
_refine_ls_shift/su_mean 0.000
_refine_ls_structure_factor_coef Fsqd
_refine_ls_weighting_details 'calc w=1/[\s^2^(Fo^2^)+(0.0284P)^2^+6.6141P] where P=(Fo^2^+2Fc^2^)/3'
_refine_ls_weighting_scheme calc
_refine_ls_wR_factor_gt 0.0530
_refine_ls_wR_factor_ref 0.0535
_reflns_number_gt 283
_reflns_number_total 297
_reflns_threshold_expression >2sigma(I)
_cod_data_source_file ic0346432si20030609_054510_5.cif
_cod_data_source_block 2sl66a
_cod_original_sg_symbol_H-M 'R -3 m'
_cod_database_code 4312599

loop_
_symmetry_equiv_pos_as_xyz
'x, y, z'
'-y, x-y, z'
'-x+y, -x, z'
'y, x, -z'
'x-y, -y, -z'
'-x, -x+y, -z'
'x+2/3, y+1/3, z+1/3'
'-y+2/3, x-y+1/3, z+1/3'
'-x+y+2/3, -x+1/3, z+1/3'
'y+2/3, x+1/3, -z+1/3'
'x-y+2/3, -y+1/3, -z+1/3'
'-x+2/3, -x+y+1/3, -z+1/3'
'x+1/3, y+2/3, z+2/3'
'-y+1/3, x-y+2/3, z+2/3'
'-x+y+1/3, -x+2/3, z+2/3'
'y+1/3, x+2/3, -z+2/3'
'x-y+1/3, -y+2/3, -z+2/3'
'-x+1/3, -x+y+2/3, -z+2/3'
'-x, -y, -z'
'y, -x+y, -z'
'x-y, x, -z'
'-y, -x, z'
'-x+y, y, z'
'x, x-y, z'
'-x+2/3, -y+1/3, -z+1/3'
'y+2/3, -x+y+1/3, -z+1/3'
'x-y+2/3, x+1/3, -z+1/3'
'-y+2/3, -x+1/3, z+1/3'
'-x+y+2/3, y+1/3, z+1/3'
'x+2/3, x-y+1/3, z+1/3'
'-x+1/3, -y+2/3, -z+2/3'
'y+1/3, -x+y+2/3, -z+2/3'
'x-y+1/3, x+2/3, -z+2/3'
'-y+1/3, -x+2/3, z+2/3'
'-x+y+1/3, y+2/3, z+2/3'
'x+1/3, x-y+2/3, z+2/3'

loop_
_atom_site_label
_atom_site_type_symbol
_atom_site_fract_x
_atom_site_fract_y
_atom_site_fract_z
_atom_site_U_iso_or_equiv
_atom_site_adp_type
_atom_site_occupancy
_atom_site_symmetry_multiplicity
_atom_site_calc_flag
_atom_site_refinement_flags
_atom_site_disorder_assembly
_atom_site_disorder_group
Pt1 Pt 0.0000 0.0000 0.0000 0.0024(2) Uani 1 12 d S . .
Dy2 Dy -0.6667 0.6667 0.100458(9) 0.0030(2) Uani 1 6 d S . .
Si1 Si -1.0000 1.0000 0.13494(6) 0.0040(6) Uani 1 6 d S . .
Si2 Si -0.3333 0.3333 0.06748(6) 0.0025(6) Uani 1 6 d S . .
Al1 Al -0.3333 0.3333 0.14818(6) 0.0046(7) Uani 1 6 d S . .
Al2 Al -0.3333 0.3333 0.01516(7) 0.0031(6) Uani 1 6 d S . .
Al3 Al 0.0000 0.0000 0.04990(6) 0.0045(7) Uani 1 6 d S . .

loop_
_atom_site_aniso_label
_atom_site_aniso_U_11
_atom_site_aniso_U_22
_atom_site_aniso_U_33
_atom_site_aniso_U_23
_atom_site_aniso_U_13
_atom_site_aniso_U_12
Pt1 0.0017(2) 0.0017(2) 0.0036(3) 0.000 0.000 0.00086(12)
Dy2 0.0025(2) 0.0025(2) 0.0041(3) 0.000 0.000 0.00123(12)
Si1 0.0040(9) 0.0040(9) 0.0040(14) 0.000 0.000 0.0020(5)
Si2 0.0020(8) 0.0020(8) 0.0035(13) 0.000 0.000 0.0010(4)
Al1 0.0053(10) 0.0053(10) 0.0031(15) 0.000 0.000 0.0027(5)
Al2 0.0029(9) 0.0029(9) 0.0037(15) 0.000 0.000 0.0014(5)
Al3 0.0048(10) 0.0048(10) 0.0039(14) 0.000 0.000 0.0024(5)

loop_
_atom_type_symbol
_atom_type_description
_atom_type_scat_dispersion_real
_atom_type_scat_dispersion_imag
_atom_type_scat_source
Al Al 0.0645 0.0514 'International Tables Vol C Tables 4.2.6.8 and 6.1.1.4'
Si Si 0.0817 0.0704 'International Tables Vol C Tables 4.2.6.8 and 6.1.1.4'
Dy Dy -0.1892 4.4098 'International Tables Vol C Tables 4.2.6.8 and 6.1.1.4'
Pt Pt -1.7033 8.3905 'International Tables Vol C Tables 4.2.6.8 and 6.1.1.4'

loop_
_geom_angle_atom_site_label_1
_geom_angle_atom_site_label_2
_geom_angle_atom_site_label_3
_geom_angle
_geom_angle_site_symmetry_1
_geom_angle_site_symmetry_3
_geom_angle_publ_flag
Al2 Pt1 Al2 111.12(7) 19 19_455 ?
Al2 Pt1 Al2 180.00(14) 19 . ?
Al2 Pt1 Al2 68.88(7) 19_455 . ?
Al2 Pt1 Al2 111.12(7) 19 19_565 ?
Al2 Pt1 Al2 111.12(7) 19_455 19_565 ?
Al2 Pt1 Al2 68.88(7) . 19_565 ?
Al2 Pt1 Al2 68.88(7) 19 1_655 ?
Al2 Pt1 Al2 180.00(14) 19_455 1_655 ?
Al2 Pt1 Al2 111.12(7) . 1_655 ?
Al2 Pt1 Al2 68.88(7) 19_565 1_655 ?
Al2 Pt1 Al2 68.88(7) 19 1_545 ?
Al2 Pt1 Al2 68.88(7) 19_455 1_545 ?
Al2 Pt1 Al2 111.12(7) . 1_545 ?
Al2 Pt1 Al2 180.00(14) 19_565 1_545 ?
Al2 Pt1 Al2 111.12(7) 1_655 1_545 ?
Al2 Pt1 Al3 107.76(7) 19 . ?
Al2 Pt1 Al3 107.76(7) 19_455 . ?
Al2 Pt1 Al3 72.24(7) . . ?
Al2 Pt1 Al3 107.76(7) 19_565 . ?
Al2 Pt1 Al3 72.24(7) 1_655 . ?
Al2 Pt1 Al3 72.24(7) 1_545 . ?
Al2 Pt1 Al3 72.24(7) 19 19 ?
Al2 Pt1 Al3 72.24(7) 19_455 19 ?
Al2 Pt1 Al3 107.76(7) . 19 ?
Al2 Pt1 Al3 72.24(7) 19_565 19 ?
Al2 Pt1 Al3 107.76(7) 1_655 19 ?
Al2 Pt1 Al3 107.76(7) 1_545 19 ?
Al3 Pt1 Al3 180.0 . 19 ?
Si2 Dy2 Si2 90.55(7) 1_455 1_565 ?
Si2 Dy2 Si2 90.55(7) 1_455 . ?
Si2 Dy2 Si2 90.55(7) 1_565 . ?
Si2 Dy2 Si1 90.30(5) 1_455 . ?
Si2 Dy2 Si1 90.30(5) 1_565 . ?
Si2 Dy2 Si1 178.79(7) . . ?
Si2 Dy2 Si1 178.79(7) 1_455 1_655 ?
Si2 Dy2 Si1 90.30(5) 1_565 1_655 ?
Si2 Dy2 Si1 90.30(5) . 1_655 ?
Si1 Dy2 Si1 88.84(7) . 1_655 ?
Si2 Dy2 Si1 90.30(5) 1_455 1_545 ?
Si2 Dy2 Si1 178.79(7) 1_565 1_545 ?
Si2 Dy2 Si1 90.30(5) . 1_545 ?
Si1 Dy2 Si1 88.84(7) . 1_545 ?
Si1 Dy2 Si1 88.84(7) 1_655 1_545 ?
Si2 Dy2 Al1 134.02(3) 1_455 1_565 ?
Si2 Dy2 Al1 80.12(6) 1_565 1_565 ?
Si2 Dy2 Al1 134.02(3) . 1_565 ?
Si1 Dy2 Al1 45.35(3) . 1_565 ?
Si1 Dy2 Al1 45.35(3) 1_655 1_565 ?
Si1 Dy2 Al1 98.67(7) 1_545 1_565 ?
Si2 Dy2 Al1 80.12(6) 1_455 1_455 ?
Si2 Dy2 Al1 134.02(3) 1_565 1_455 ?
Si2 Dy2 Al1 134.02(3) . 1_455 ?
Si1 Dy2 Al1 45.35(3) . 1_455 ?
Si1 Dy2 Al1 98.67(7) 1_655 1_455 ?
Si1 Dy2 Al1 45.35(3) 1_545 1_455 ?
Al1 Dy2 Al1 75.14(6) 1_565 1_455 ?
Si2 Dy2 Al1 134.02(3) 1_455 . ?
Si2 Dy2 Al1 134.02(3) 1_565 . ?
Si2 Dy2 Al1 80.12(6) . . ?
Si1 Dy2 Al1 98.67(7) . . ?
Si1 Dy2 Al1 45.35(3) 1_655 . ?
Si1 Dy2 Al1 45.35(3) 1_545 . ?
Al1 Dy2 Al1 75.14(6) 1_565 . ?
Al1 Dy2 Al1 75.14(6) 1_455 . ?
Al1 Si1 Al1 113.02(8) 1_465 1_565 ?
Al1 Si1 Al1 113.02(8) 1_465 1_455 ?
Al1 Si1 Al1 113.02(8) 1_565 1_455 ?
Al1 Si1 Al1 74.36(10) 1_465 25_365 ?
Al1 Si1 Al1 74.36(10) 1_565 25_365 ?
Al1 Si1 Al1 74.36(10) 1_455 25_365 ?
Al1 Si1 Dy2 159.56(14) 1_465 . ?
Al1 Si1 Dy2 76.68(6) 1_565 . ?
Al1 Si1 Dy2 76.68(6) 1_455 . ?
Al1 Si1 Dy2 126.08(5) 25_365 . ?
Al1 Si1 Dy2 76.68(6) 1_465 1_455 ?
Al1 Si1 Dy2 159.56(14) 1_565 1_455 ?
Al1 Si1 Dy2 76.68(6) 1_455 1_455 ?
Al1 Si1 Dy2 126.08(5) 25_365 1_455 ?
Dy2 Si1 Dy2 88.84(7) . 1_455 ?
Al1 Si1 Dy2 76.68(6) 1_465 1_565 ?
Al1 Si1 Dy2 76.68(6) 1_565 1_565 ?
Al1 Si1 Dy2 159.56(14) 1_455 1_565 ?
Al1 Si1 Dy2 126.08(5) 25_365 1_565 ?
Dy2 Si1 Dy2 88.84(7) . 1_565 ?
Dy2 Si1 Dy2 88.84(7) 1_455 1_565 ?
Al3 Si2 Al3 108.54(10) . 1_455 ?
Al3 Si2 Al3 108.54(10) . 1_565 ?
Al3 Si2 Al3 108.54(10) 1_455 1_565 ?
Al3 Si2 Al2 69.62(10) . . ?
Al3 Si2 Al2 69.62(10) 1_455 . ?
Al3 Si2 Al2 69.62(10) 1_565 . ?
Al3 Si2 Dy2 79.32(5) . 1_655 ?
Al3 Si2 Dy2 165.51(13) 1_455 1_655 ?
Al3 Si2 Dy2 79.32(5) 1_565 1_655 ?
Al2 Si2 Dy2 124.88(5) . 1_655 ?
Al3 Si2 Dy2 79.32(5) . 1_545 ?
Al3 Si2 Dy2 79.32(5) 1_455 1_545 ?
Al3 Si2 Dy2 165.51(13) 1_565 1_545 ?
Al2 Si2 Dy2 124.88(5) . 1_545 ?
Dy2 Si2 Dy2 90.55(7) 1_655 1_545 ?
Al3 Si2 Dy2 165.51(13) . . ?
Al3 Si2 Dy2 79.32(5) 1_455 . ?
Al3 Si2 Dy2 79.32(5) 1_565 . ?
Al2 Si2 Dy2 124.88(5) . . ?
Dy2 Si2 Dy2 90.55(7) 1_655 . ?
Dy2 Si2 Dy2 90.55(7) 1_545 . ?
Si1 Al1 Si1 113.02(8) 1_645 1_545 ?
Si1 Al1 Si1 113.02(8) 1_645 1_655 ?
Si1 Al1 Si1 113.02(8) 1_545 1_655 ?
Si1 Al1 Si1 105.64(10) 1_645 25_365 ?
Si1 Al1 Si1 105.64(10) 1_545 25_365 ?
Si1 Al1 Si1 105.64(10) 1_655 25_365 ?
Si1 Al1 Dy2 57.97(6) 1_645 1_545 ?
Si1 Al1 Dy2 57.97(6) 1_545 1_545 ?
Si1 Al1 Dy2 119.11(13) 1_655 1_545 ?
Si1 Al1 Dy2 135.25(4) 25_365 1_545 ?
Si1 Al1 Dy2 57.97(6) 1_645 1_655 ?
Si1 Al1 Dy2 119.11(13) 1_545 1_655 ?
Si1 Al1 Dy2 57.97(6) 1_655 1_655 ?
Si1 Al1 Dy2 135.25(4) 25_365 1_655 ?
Dy2 Al1 Dy2 75.14(6) 1_545 1_655 ?
Si1 Al1 Dy2 119.11(13) 1_645 . ?
Si1 Al1 Dy2 57.97(6) 1_545 . ?
Si1 Al1 Dy2 57.97(6) 1_655 . ?
Si1 Al1 Dy2 135.25(4) 25_365 . ?
Dy2 Al1 Dy2 75.14(6) 1_545 . ?
Dy2 Al1 Dy2 75.14(6) 1_655 . ?
Pt1 Al2 Pt1 111.12(7) . 1_455 ?
Pt1 Al2 Pt1 111.12(7) . 1_565 ?
Pt1 Al2 Pt1 111.12(7) 1_455 1_565 ?
Pt1 Al2 Si2 107.76(7) . . ?
Pt1 Al2 Si2 107.76(7) 1_455 . ?
Pt1 Al2 Si2 107.76(7) 1_565 . ?
Pt1 Al2 Al2 55.56(3) . 19_455 ?
Pt1 Al2 Al2 55.56(3) 1_455 19_455 ?
Pt1 Al2 Al2 129.59(18) 1_565 19_455 ?
Si2 Al2 Al2 122.65(11) . 19_455 ?
Pt1 Al2 Al2 55.56(3) . 19_565 ?
Pt1 Al2 Al2 129.59(18) 1_455 19_565 ?
Pt1 Al2 Al2 55.56(3) 1_565 19_565 ?
Si2 Al2 Al2 122.65(11) . 19_565 ?
Al2 Al2 Al2 93.64(15) 19_455 19_565 ?
Pt1 Al2 Al2 129.59(18) . 19_465 ?
Pt1 Al2 Al2 55.56(3) 1_455 19_465 ?
Pt1 Al2 Al2 55.56(3) 1_565 19_465 ?
Si2 Al2 Al2 122.65(11) . 19_465 ?
Al2 Al2 Al2 93.64(15) 19_455 19_465 ?
Al2 Al2 Al2 93.64(15) 19_565 19_465 ?
Pt1 Al2 Al3 124.36(4) . 1_565 ?
Pt1 Al2 Al3 124.36(4) 1_455 1_565 ?
Pt1 Al2 Al3 54.05(6) 1_565 1_565 ?
Si2 Al2 Al3 53.71(7) . 1_565 ?
Al2 Al2 Al3 176.36(17) 19_455 1_565 ?
Al2 Al2 Al3 88.85(6) 19_565 1_565 ?
Al2 Al2 Al3 88.85(6) 19_465 1_565 ?
Pt1 Al2 Al3 54.05(6) . . ?
Pt1 Al2 Al3 124.36(4) 1_455 . ?
Pt1 Al2 Al3 124.36(4) 1_565 . ?
Si2 Al2 Al3 53.71(7) . . ?
Al2 Al2 Al3 88.85(6) 19_455 . ?
Al2 Al2 Al3 88.85(6) 19_565 . ?
Al2 Al2 Al3 176.36(17) 19_465 . ?
Al3 Al2 Al3 88.54(11) 1_565 . ?
Pt1 Al2 Al3 124.36(4) . 1_455 ?
Pt1 Al2 Al3 54.05(6) 1_455 1_455 ?
Pt1 Al2 Al3 124.36(4) 1_565 1_455 ?
Si2 Al2 Al3 53.71(7) . 1_455 ?
Al2 Al2 Al3 88.85(6) 19_455 1_455 ?
Al2 Al2 Al3 176.36(17) 19_565 1_455 ?
Al2 Al2 Al3 88.85(6) 19_465 1_455 ?
Al3 Al2 Al3 88.54(11) 1_565 1_455 ?
Al3 Al2 Al3 88.54(11) . 1_455 ?
Pt1 Al3 Si2 110.38(10) . . ?
Pt1 Al3 Si2 110.38(10) . 1_655 ?
Si2 Al3 Si2 108.54(10) . 1_655 ?
Pt1 Al3 Si2 110.38(10) . 1_545 ?
Si2 Al3 Si2 108.54(10) . 1_545 ?
Si2 Al3 Si2 108.54(10) 1_655 1_545 ?
Pt1 Al3 Al2 53.71(7) . 1_545 ?
Si2 Al3 Al2 125.73(5) . 1_545 ?
Si2 Al3 Al2 125.73(5) 1_655 1_545 ?
Si2 Al3 Al2 56.67(8) 1_545 1_545 ?
Pt1 Al3 Al2 53.71(7) . . ?
Si2 Al3 Al2 56.67(8) . . ?
Si2 Al3 Al2 125.73(5) 1_655 . ?
Si2 Al3 Al2 125.73(5) 1_545 . ?
Al2 Al3 Al2 88.54(11) 1_545 . ?
Pt1 Al3 Al2 53.71(7) . 1_655 ?
Si2 Al3 Al2 125.73(5) . 1_655 ?
Si2 Al3 Al2 56.67(8) 1_655 1_655 ?
Si2 Al3 Al2 125.73(5) 1_545 1_655 ?
Al2 Al3 Al2 88.54(11) 1_545 1_655 ?
Al2 Al3 Al2 88.54(11) . 1_655 ?

loop_
_geom_bond_atom_site_label_1
_geom_bond_atom_site_label_2
_geom_bond_distance
_geom_bond_site_symmetry_2
_geom_bond_publ_flag
Pt1 Al2 2.5160(12) 19 ?
Pt1 Al2 2.5160(12) 19_455 ?
Pt1 Al2 2.5160(12) . ?
Pt1 Al2 2.5160(12) 19_565 ?
Pt1 Al2 2.5160(12) 1_655 ?
Pt1 Al2 2.5160(12) 1_545 ?
Pt1 Al3 2.527(3) . ?
Pt1 Al3 2.527(3) 19 ?
Dy2 Si2 2.9206(19) 1_455 ?
Dy2 Si2 2.9206(19) 1_565 ?
Dy2 Si2 2.9206(19) . ?
Dy2 Si1 2.965(2) . ?
Dy2 Si1 2.965(2) 1_655 ?
Dy2 Si1 2.965(2) 1_545 ?
Dy2 Al1 3.403(2) 1_565 ?
Dy2 Al1 3.403(2) 1_455 ?
Dy2 Al1 3.403(2) . ?
Si1 Al1 2.4882(14) 1_465 ?
Si1 Al1 2.4882(14) 1_565 ?
Si1 Al1 2.4882(14) 1_455 ?
Si1 Al1 2.543(5) 25_365 ?
Si1 Dy2 2.965(2) 1_455 ?
Si1 Dy2 2.965(2) 1_565 ?
Si2 Al3 2.5561(17) . ?
Si2 Al3 2.5561(17) 1_455 ?
Si2 Al3 2.5561(17) 1_565 ?
Si2 Al2 2.650(4) . ?
Si2 Dy2 2.9206(19) 1_655 ?
Si2 Dy2 2.9206(19) 1_545 ?
Al1 Si1 2.4882(14) 1_645 ?
Al1 Si1 2.4882(14) 1_545 ?
Al1 Si1 2.4882(14) 1_655 ?
Al1 Si1 2.543(5) 25_365 ?
Al1 Dy2 3.403(2) 1_545 ?
Al1 Dy2 3.403(2) 1_655 ?
Al2 Pt1 2.5160(12) 1_455 ?
Al2 Pt1 2.5160(12) 1_565 ?
Al2 Al2 2.846(4) 19_455 ?
Al2 Al2 2.846(4) 19_565 ?
Al2 Al2 2.846(4) 19_465 ?
Al2 Al3 2.973(3) 1_565 ?
Al2 Al3 2.973(3) . ?
Al2 Al3 2.973(3) 1_455 ?
Al3 Si2 2.5561(17) 1_655 ?
Al3 Si2 2.5561(17) 1_545 ?
Al3 Al2 2.973(3) 1_545 ?
Al3 Al2 2.973(3) 1_655 ?
